data_1551229
loop_
_publ_author_name
'Colebatch, Annie L.'
'Frogley, Benjamin J.'
'Hill, Anthony F.'

_publ_section_title
;
 Phosphaisonitrile umpolung - synthesis and reactivity of chloro
 aminophosphino carbynes.
;
_journal_issue 28
_journal_name_full 'Dalton transactions (Cambridge, England : 2003)'
_journal_page_first 10628
_journal_page_last 10641
_journal_paper_doi 10.1039/c9dt01838g
_journal_volume 48
_journal_year 2019
_chemical_formula_moiety '0.775(C18 H26 B Cl N6 O4 P W), 0.225(C18 H24 B Cl N6 O2 W), 1.5(C6 H6)'
_chemical_formula_sum 'C27 H34.55 B Cl N6 O3.55 P0.775 W'
_chemical_formula_weight 753.24
_space_group_crystal_system monoclinic
_space_group_IT_number 14
_space_group_name_Hall '-P 2ybc'
_space_group_name_H-M_alt 'P 1 21/c 1'
_symmetry_space_group_name_Hall '-P 2ybc'
_symmetry_space_group_name_H-M 'P 1 21/c 1'
_atom_sites_solution_hydrogens mixed
_audit_creation_method SHELXL-2016/6
_audit_update_record
;
2019-05-28 deposited with the CCDC.    2019-06-04 downloaded from the CCDC.
;
_cell_angle_alpha 90
_cell_angle_beta 115.079(2)
_cell_angle_gamma 90
_cell_formula_units_Z 4
_cell_length_a 14.3645(2)
_cell_length_b 15.7367(2)
_cell_length_c 16.4046(2)
_cell_measurement_reflns_used 11037
_cell_measurement_temperature 150.0(1)
_cell_measurement_theta_max 71.5220
_cell_measurement_theta_min 5.4780
_cell_volume 3358.66(9)
_computing_cell_refinement 'CrysAlisPro 1.171.39.46 (Rigaku OD, 2018)'
_computing_data_collection 'CrysAlisPro 1.171.39.46 (Rigaku OD, 2018)'
_computing_data_reduction 'CrysAlisPro 1.171.39.46 (Rigaku OD, 2018)'
_computing_structure_refinement 'SHELXL-2016/6 (Sheldrick, 2016)'
_computing_structure_solution 'SHELXT-2016/6 (Sheldrick, 2016)'
_diffrn_ambient_temperature 150.0(1)
_diffrn_detector_area_resol_mean 8.1297
_diffrn_measured_fraction_theta_full 0.998
_diffrn_measured_fraction_theta_max 0.998
_diffrn_measurement_device_type 'SuperNova, Dual, Cu at home/near, EosS2'
_diffrn_measurement_method '\w scans'
_diffrn_radiation_type CuK\a
_diffrn_radiation_wavelength 1.54184
_diffrn_reflns_av_R_equivalents 0.0281
_diffrn_reflns_av_unetI/netI 0.0270
_diffrn_reflns_Laue_measured_fraction_full 0.998
_diffrn_reflns_Laue_measured_fraction_max 0.998
_diffrn_reflns_limit_h_max 17
_diffrn_reflns_limit_h_min -17
_diffrn_reflns_limit_k_max 18
_diffrn_reflns_limit_k_min -18
_diffrn_reflns_limit_l_max 19
_diffrn_reflns_limit_l_min -12
_diffrn_reflns_number 17850
_diffrn_reflns_point_group_measured_fraction_full 0.998
_diffrn_reflns_point_group_measured_fraction_max 0.998
_diffrn_reflns_theta_full 66.593
_diffrn_reflns_theta_max 66.593
_diffrn_reflns_theta_min 4.092
_diffrn_source 'micro-focus sealed X-ray tube'
_exptl_absorpt_coefficient_mu 7.760
_exptl_absorpt_correction_T_max 1.00000
_exptl_absorpt_correction_T_min 0.54269
_exptl_absorpt_correction_type multi-scan
_exptl_absorpt_process_details
;
CrysAlisPro 1.171.39.46 (Rigaku Oxford Diffraction, 2018)
Empirical absorption correction using spherical harmonics,
 implemented in SCALE3 ABSPACK scaling algorithm.
;
_exptl_crystal_colour blue
_exptl_crystal_density_diffrn 1.490
_exptl_crystal_description block
_exptl_crystal_F_000 1495
_exptl_crystal_size_max 0.417
_exptl_crystal_size_mid 0.137
_exptl_crystal_size_min 0.075
_refine_diff_density_max 2.091
_refine_diff_density_min -0.869
_refine_diff_density_rms 0.132
_refine_ls_extinction_method none
_refine_ls_goodness_of_fit_ref 1.045
_refine_ls_hydrogen_treatment mixed
_refine_ls_matrix_type full
_refine_ls_number_parameters 346
_refine_ls_number_reflns 5925
_refine_ls_number_restraints 0
_refine_ls_restrained_S_all 1.045
_refine_ls_R_factor_all 0.0454
_refine_ls_R_factor_gt 0.0441
_refine_ls_shift/su_max 0.001
_refine_ls_shift/su_mean 0.000
_refine_ls_structure_factor_coef Fsqd
_refine_ls_weighting_details 'w=1/[\s^2^(Fo^2^)+(0.0779P)^2^+7.8965P] where P=(Fo^2^+2Fc^2^)/3'
_refine_ls_weighting_scheme calc
_refine_ls_wR_factor_gt 0.1191
_refine_ls_wR_factor_ref 0.1209
_reflns_Friedel_coverage 0.000
_reflns_number_gt 5627
_reflns_number_total 5925
_reflns_threshold_expression 'I > 2\s(I)'
_cod_data_source_file c9dt01838g2.cif
_cod_data_source_block Compound_3
_cod_depositor_comments 'Adding full bibliography for 1551229--1551233.cif.'
_cod_database_code 1551229
_smtbx_masks_special_details
;
A highly diffuse benzene was located over a special position and could not be modelled by disordered components.
;
_shelx_shelxl_version_number 2016/6
_shelx_space_group_comment
;
The symmetry employed for this shelxl refinement is uniquely defined
by the following loop, which should always be used as a source of
symmetry information in preference to the above space-group names.
They are only intended as comments.
;

loop_
_space_group_symop_operation_xyz
'x, y, z'
'-x, y+1/2, -z+1/2'
'-x, -y, -z'
'x, -y-1/2, z-1/2'

loop_
_atom_site_label
_atom_site_type_symbol
_atom_site_fract_x
_atom_site_fract_y
_atom_site_fract_z
_atom_site_U_iso_or_equiv
_atom_site_adp_type
_atom_site_occupancy
_atom_site_site_symmetry_order
_atom_site_calc_flag
_atom_site_refinement_flags_posn
_atom_site_refinement_flags_adp
_atom_site_refinement_flags_occupancy
_atom_site_disorder_assembly
_atom_site_disorder_group
W W 0.76713(2) 0.36713(2) 0.73581(2) 0.03014(11) Uani 1 1 d . . . . .
Cl Cl 0.90075(11) 0.45263(8) 0.72599(9) 0.0490(3) Uani 1 1 d . . . A 1
N6 N 0.8050(3) 0.1887(3) 0.6692(3) 0.0336(8) Uani 1 1 d . . . . .
N5 N 0.7983(3) 0.2743(2) 0.6481(3) 0.0339(8) Uani 1 1 d . . . . .
N1 N 0.8918(3) 0.2936(2) 0.8434(2) 0.0289(8) Uani 1 1 d . . . . .
N2 N 0.8939(3) 0.2062(2) 0.8356(2) 0.0296(8) Uani 1 1 d . . . . .
N3 N 0.6774(3) 0.2668(2) 0.7601(3) 0.0344(8) Uani 1 1 d . . . . .
O1 O 0.7589(3) 0.4864(3) 0.8814(3) 0.0594(11) Uani 1 1 d . . . . .
N4 N 0.7046(3) 0.1833(3) 0.7624(3) 0.0331(8) Uani 1 1 d . . . . .
C1 C 0.7611(4) 0.4428(3) 0.8354(3) 0.0330(10) Uani 1 1 d . . . . .
O2 O 0.6052(4) 0.5209(3) 0.6999(3) 0.0610(11) Uani 1 1 d . . . . .
H2 H 0.545867 0.524743 0.661418 0.092 Uiso 1 1 calc R U . . .
C3 C 0.6414(4) 0.4022(4) 0.6206(3) 0.0442(12) Uani 1 1 d . . . . .
H3 H 0.603134 0.388942 0.560220 0.053 Uiso 0.225(7) 1 calc R U P B 2
C12 C 1.0289(4) 0.2418(3) 0.9595(3) 0.0423(11) Uani 1 1 d . . . . .
H12 H 1.088938 0.238740 1.012355 0.051 Uiso 1 1 calc R U . . .
C13 C 0.9767(4) 0.1755(3) 0.9060(3) 0.0366(10) Uani 1 1 d . . . . .
C10 C 0.9984(4) 0.4035(4) 0.9537(4) 0.0463(13) Uani 1 1 d . . . . .
H10A H 0.985243 0.441486 0.904241 0.069 Uiso 1 1 calc R U . . .
H10B H 1.069466 0.407285 0.995452 0.069 Uiso 1 1 calc R U . . .
H10C H 0.955993 0.418844 0.983509 0.069 Uiso 1 1 calc R U . . .
C23 C 0.8150(5) 0.1436(3) 0.6034(4) 0.0428(12) Uani 1 1 d . . . . .
C2 C 0.6484(5) 0.4539(4) 0.6840(4) 0.0510(14) Uani 1 1 d . . . . .
C11 C 0.9744(4) 0.3144(3) 0.9193(3) 0.0340(10) Uani 1 1 d . . . . .
C18 C 0.6358(5) 0.1338(3) 0.7738(4) 0.0464(14) Uani 1 1 d . . . . .
C22 C 0.8135(5) 0.1994(4) 0.5390(3) 0.0478(13) Uani 1 1 d . . . . .
H22 H 0.817727 0.185665 0.485523 0.057 Uiso 1 1 calc R U . . .
C21 C 0.8043(4) 0.2801(4) 0.5684(3) 0.0427(12) Uani 1 1 d . . . . .
C14 C 1.0020(5) 0.0824(4) 0.9178(4) 0.0542(15) Uani 1 1 d . . . . .
H14A H 0.945911 0.051827 0.921127 0.081 Uiso 1 1 calc R U . . .
H14B H 1.063023 0.073835 0.972333 0.081 Uiso 1 1 calc R U . . .
H14C H 1.013328 0.062112 0.867561 0.081 Uiso 1 1 calc R U . . .
C16 C 0.5894(4) 0.2684(4) 0.7705(4) 0.0459(12) Uani 1 1 d . . . . .
C20 C 0.8044(6) 0.3622(4) 0.5230(4) 0.0543(16) Uani 1 1 d . . . . .
H20A H 0.760889 0.402210 0.534434 0.081 Uiso 1 1 calc R U . . .
H20B H 0.779199 0.353068 0.459381 0.081 Uiso 1 1 calc R U . . .
H20C H 0.873184 0.384132 0.546114 0.081 Uiso 1 1 calc R U . . .
B B 0.8071(4) 0.1595(4) 0.7591(4) 0.0330(11) Uani 1 1 d . . . . .
C19 C 0.6443(5) 0.0387(4) 0.7807(5) 0.0622(17) Uani 1 1 d . . . . .
H19A H 0.643079 0.015964 0.725947 0.093 Uiso 1 1 calc R U . . .
H19B H 0.587699 0.016110 0.790264 0.093 Uiso 1 1 calc R U . . .
H19C H 0.707741 0.023332 0.830273 0.093 Uiso 1 1 calc R U . . .
C17 C 0.5613(5) 0.1850(4) 0.7774(5) 0.0563(15) Uani 1 1 d . . . . .
H17 H 0.502588 0.167561 0.783387 0.068 Uiso 1 1 calc R U . . .
C15 C 0.5319(5) 0.3469(5) 0.7694(6) 0.0650(18) Uani 1 1 d . . . . .
H15A H 0.578890 0.389595 0.805705 0.097 Uiso 1 1 calc R U . . .
H15B H 0.482564 0.334819 0.793084 0.097 Uiso 1 1 calc R U . . .
H15C H 0.496820 0.367111 0.708682 0.097 Uiso 1 1 calc R U . . .
C24 C 0.8272(6) 0.0489(4) 0.6086(4) 0.0566(16) Uani 1 1 d . . . . .
H24A H 0.890434 0.034200 0.658758 0.085 Uiso 1 1 calc R U . . .
H24B H 0.828235 0.028077 0.554037 0.085 Uiso 1 1 calc R U . . .
H24C H 0.770643 0.023695 0.616496 0.085 Uiso 1 1 calc R U . . .
C50 C 0.9231(4) 0.7842(4) 0.7762(4) 0.089(3) Uani 1 1 d G . . . .
H50 H 0.979766 0.802904 0.767749 0.107 Uiso 1 1 calc R U . . .
C52 C 0.9046(4) 0.6976(4) 0.7778(4) 0.088(3) Uani 1 1 d G . . . .
H52 H 0.948924 0.658448 0.770423 0.106 Uiso 1 1 calc R U . . .
C55 C 0.8199(5) 0.6696(3) 0.7904(4) 0.087(3) Uani 1 1 d G . . . .
H55 H 0.807489 0.611669 0.791444 0.104 Uiso 1 1 calc R U . . .
C51 C 0.7536(4) 0.7281(5) 0.8014(4) 0.096(3) Uani 1 1 d G . . . .
H51 H 0.696895 0.709344 0.809793 0.115 Uiso 1 1 calc R U . . .
C53 C 0.7721(5) 0.8146(4) 0.7998(5) 0.107(3) Uani 1 1 d G . . . .
H53 H 0.727735 0.853800 0.807120 0.129 Uiso 1 1 calc R U . . .
C54 C 0.8568(5) 0.8427(3) 0.7872(5) 0.105(4) Uani 1 1 d G . . . .
H54 H 0.869170 0.900582 0.786098 0.126 Uiso 1 1 calc R U . . .
O3 O 0.4581(6) 0.3422(7) 0.5204(5) 0.107(3) Uani 0.775(7) 1 d . . P B 1
P1 P 0.55737(17) 0.37082(12) 0.51260(13) 0.0489(7) Uani 0.775(7) 1 d . . P B 1
O4 O 0.5434(4) 0.4359(4) 0.4432(3) 0.0516(15) Uani 0.775(7) 1 d . . P B 1
H H 0.821(4) 0.091(3) 0.771(3) 0.027(12) Uiso 1 1 d . . . . .
H1 H 0.568(4) 0.289(3) 0.490(3) 0.005(11) Uiso 0.775(7) 1 d . . P . .

loop_
_atom_site_aniso_label
_atom_site_aniso_U_11
_atom_site_aniso_U_22
_atom_site_aniso_U_33
_atom_site_aniso_U_23
_atom_site_aniso_U_13
_atom_site_aniso_U_12
W 0.03797(16) 0.02676(16) 0.02753(16) 0.00416(7) 0.01565(11) 0.00475(7)
Cl 0.0588(8) 0.0413(7) 0.0527(7) 0.0056(5) 0.0293(6) 0.0001(6)
N6 0.040(2) 0.0313(19) 0.0272(19) -0.0015(15) 0.0126(16) 0.0059(16)
N5 0.045(2) 0.033(2) 0.0249(18) 0.0000(15) 0.0164(17) 0.0063(17)
N1 0.0332(19) 0.0250(18) 0.0283(18) 0.0026(14) 0.0128(16) 0.0029(15)
N2 0.0352(19) 0.0258(18) 0.0264(18) 0.0024(14) 0.0118(16) 0.0057(15)
N3 0.037(2) 0.030(2) 0.037(2) 0.0023(16) 0.0175(17) -0.0033(16)
O1 0.061(3) 0.072(3) 0.042(2) 0.014(2) 0.019(2) 0.012(2)
N4 0.041(2) 0.0260(19) 0.031(2) 0.0012(15) 0.0135(16) -0.0013(16)
C1 0.047(3) 0.0138(19) 0.028(2) -0.0006(17) 0.006(2) 0.0081(18)
O2 0.065(3) 0.061(3) 0.052(2) 0.005(2) 0.019(2) 0.022(2)
C3 0.044(3) 0.054(3) 0.027(2) 0.015(2) 0.007(2) 0.011(2)
C12 0.039(3) 0.047(3) 0.033(2) 0.001(2) 0.007(2) 0.007(2)
C13 0.047(3) 0.032(2) 0.030(2) 0.0044(19) 0.015(2) 0.009(2)
C10 0.045(3) 0.041(3) 0.043(3) -0.008(2) 0.010(2) -0.005(2)
C23 0.048(3) 0.044(3) 0.032(3) -0.008(2) 0.013(2) 0.003(2)
C2 0.048(3) 0.042(3) 0.051(3) 0.011(2) 0.009(3) 0.019(2)
C11 0.039(2) 0.032(2) 0.028(2) 0.0003(18) 0.0105(19) -0.0009(19)
C18 0.044(3) 0.041(3) 0.048(3) -0.001(2) 0.014(3) -0.010(2)
C22 0.061(3) 0.059(3) 0.027(2) -0.001(2) 0.022(2) 0.009(3)
C21 0.050(3) 0.051(3) 0.029(2) 0.004(2) 0.019(2) 0.005(2)
C14 0.070(4) 0.039(3) 0.044(3) 0.007(2) 0.015(3) 0.022(3)
C16 0.042(3) 0.049(3) 0.050(3) 0.007(2) 0.022(2) 0.002(2)
C20 0.079(4) 0.057(4) 0.036(3) 0.007(2) 0.034(3) 0.006(3)
B 0.040(3) 0.027(3) 0.029(3) -0.002(2) 0.013(2) 0.002(2)
C19 0.068(4) 0.038(3) 0.086(5) 0.001(3) 0.038(4) -0.013(3)
C17 0.045(3) 0.058(4) 0.074(4) 0.005(3) 0.033(3) -0.004(3)
C15 0.056(4) 0.062(4) 0.091(5) 0.004(4) 0.045(4) 0.011(3)
C24 0.083(4) 0.045(3) 0.042(3) -0.011(2) 0.027(3) 0.011(3)
C50 0.051(4) 0.118(8) 0.092(6) 0.003(5) 0.024(4) -0.014(5)
C52 0.079(5) 0.084(6) 0.082(6) 0.000(5) 0.015(4) 0.019(5)
C55 0.108(7) 0.055(4) 0.069(5) 0.006(4) 0.009(5) -0.011(5)
C51 0.062(5) 0.138(9) 0.077(6) -0.005(6) 0.019(4) -0.036(5)
C53 0.084(6) 0.095(7) 0.129(9) -0.002(6) 0.031(6) 0.040(6)
C54 0.106(8) 0.054(5) 0.121(8) 0.010(5) 0.017(6) -0.014(5)
O3 0.065(4) 0.170(8) 0.058(4) 0.035(5) -0.001(3) -0.023(5)
P1 0.0539(13) 0.0484(12) 0.0267(10) 0.0023(7) -0.0001(8) 0.0064(8)
O4 0.055(3) 0.067(3) 0.028(2) 0.007(2) 0.013(2) 0.029(3)

loop_
_atom_type_symbol
_atom_type_description
_atom_type_scat_dispersion_real
_atom_type_scat_dispersion_imag
_atom_type_scat_source
C C 0.0181 0.0091 'International Tables Vol C Tables 4.2.6.8 and 6.1.1.4'
H H 0.0000 0.0000 'International Tables Vol C Tables 4.2.6.8 and 6.1.1.4'
B B 0.0090 0.0039 'International Tables Vol C Tables 4.2.6.8 and 6.1.1.4'
Cl Cl 0.3639 0.7018 'International Tables Vol C Tables 4.2.6.8 and 6.1.1.4'
N N 0.0311 0.0180 'International Tables Vol C Tables 4.2.6.8 and 6.1.1.4'
O O 0.0492 0.0322 'International Tables Vol C Tables 4.2.6.8 and 6.1.1.4'
P P 0.2955 0.4335 'International Tables Vol C Tables 4.2.6.8 and 6.1.1.4'
W W -5.4734 5.5774 'International Tables Vol C Tables 4.2.6.8 and 6.1.1.4'

loop_
_geom_angle_atom_site_label_1
_geom_angle_atom_site_label_2
_geom_angle_atom_site_label_3
_geom_angle
C1 W C3 105.0(2)
C1 W C2 68.8(2)
C3 W C2 36.4(2)
C1 W N3 92.68(18)
C3 W N3 90.3(2)
C2 W N3 96.1(2)
C1 W N5 169.54(16)
C3 W N5 85.48(19)
C2 W N5 121.7(2)
N3 W N5 86.50(15)
C1 W N1 87.79(15)
C3 W N1 164.1(2)
C2 W N1 156.0(2)
N3 W N1 79.52(14)
N5 W N1 81.80(14)
C1 W Cl 91.91(15)
C3 W Cl 101.72(17)
C2 W Cl 98.36(19)
N3 W Cl 165.57(11)
N5 W Cl 86.51(11)
N1 W Cl 87.00(10)
C23 N6 N5 109.4(4)
C23 N6 B 130.2(4)
N5 N6 B 120.2(4)
C21 N5 N6 106.3(4)
C21 N5 W 134.1(3)
N6 N5 W 119.3(3)
C11 N1 N2 106.4(4)
C11 N1 W 134.6(3)
N2 N1 W 118.9(3)
C13 N2 N1 108.9(4)
C13 N2 B 130.3(4)
N1 N2 B 120.7(4)
C16 N3 N4 106.7(4)
C16 N3 W 132.0(4)
N4 N3 W 121.2(3)
C18 N4 N3 110.2(4)
C18 N4 B 129.7(5)
N3 N4 B 119.9(4)
O1 C1 W 173.7(5)
C2 O2 H2 109.5
C2 C3 P1 141.6(5)
C2 C3 W 72.0(3)
P1 C3 W 144.9(3)
C2 C3 H3 144.0
W C3 H3 144.0
C13 C12 C11 106.2(4)
C13 C12 H12 126.9
C11 C12 H12 126.9
N2 C13 C12 108.7(4)
N2 C13 C14 122.5(5)
C12 C13 C14 128.7(5)
C11 C10 H10A 109.5
C11 C10 H10B 109.5
H10A C10 H10B 109.5
C11 C10 H10C 109.5
H10A C10 H10C 109.5
H10B C10 H10C 109.5
N6 C23 C22 108.0(5)
N6 C23 C24 121.8(5)
C22 C23 C24 130.2(5)
C3 C2 O2 142.1(5)
C3 C2 W 71.6(3)
O2 C2 W 146.3(5)
N1 C11 C12 109.8(4)
N1 C11 C10 123.3(4)
C12 C11 C10 126.9(5)
N4 C18 C17 107.7(5)
N4 C18 C19 123.4(6)
C17 C18 C19 128.9(6)
C23 C22 C21 107.0(5)
C23 C22 H22 126.5
C21 C22 H22 126.5
N5 C21 C22 109.3(5)
N5 C21 C20 123.7(5)
C22 C21 C20 127.0(5)
C13 C14 H14A 109.5
C13 C14 H14B 109.5
H14A C14 H14B 109.5
C13 C14 H14C 109.5
H14A C14 H14C 109.5
H14B C14 H14C 109.5
N3 C16 C17 108.3(5)
N3 C16 C15 124.3(5)
C17 C16 C15 127.4(5)
C21 C20 H20A 109.5
C21 C20 H20B 109.5
H20A C20 H20B 109.5
C21 C20 H20C 109.5
H20A C20 H20C 109.5
H20B C20 H20C 109.5
N2 B N6 108.8(4)
N2 B N4 108.2(4)
N6 B N4 109.4(4)
N2 B H 107(3)
N6 B H 113(3)
N4 B H 110(3)
C18 C19 H19A 109.5
C18 C19 H19B 109.5
H19A C19 H19B 109.5
C18 C19 H19C 109.5
H19A C19 H19C 109.5
H19B C19 H19C 109.5
C18 C17 C16 107.1(5)
C18 C17 H17 126.5
C16 C17 H17 126.5
C16 C15 H15A 109.5
C16 C15 H15B 109.5
H15A C15 H15B 109.5
C16 C15 H15C 109.5
H15A C15 H15C 109.5
H15B C15 H15C 109.5
C23 C24 H24A 109.5
C23 C24 H24B 109.5
H24A C24 H24B 109.5
C23 C24 H24C 109.5
H24A C24 H24C 109.5
H24B C24 H24C 109.5
C52 C50 C54 120.0
C52 C50 H50 120.0
C54 C50 H50 120.0
C50 C52 C55 120.0
C50 C52 H52 120.0
C55 C52 H52 120.0
C51 C55 C52 120.0
C51 C55 H55 120.0
C52 C55 H55 120.0
C53 C51 C55 120.0
C53 C51 H51 120.0
C55 C51 H51 120.0
C54 C53 C51 120.0
C54 C53 H53 120.0
C51 C53 H53 120.0
C53 C54 C50 120.0
C53 C54 H54 120.0
C50 C54 H54 120.0
O4 P1 O3 115.8(4)
O4 P1 C3 113.3(3)
O3 P1 C3 105.3(4)
O4 P1 H1 116(2)
O3 P1 H1 88(2)
C3 P1 H1 116(2)

loop_
_geom_bond_atom_site_label_1
_geom_bond_atom_site_label_2
_geom_bond_distance
W C1 2.054(5)
W C3 2.061(5)
W C2 2.065(5)
W N3 2.180(4)
W N5 2.224(4)
W N1 2.232(4)
W Cl 2.4045(14)
N6 C23 1.349(7)
N6 N5 1.383(6)
N6 B 1.533(7)
N5 C21 1.351(6)
N1 C11 1.345(6)
N1 N2 1.383(5)
N2 C13 1.348(6)
N2 B 1.530(7)
N3 C16 1.345(7)
N3 N4 1.366(6)
O1 C1 1.029(6)
N4 C18 1.333(7)
N4 B 1.543(7)
O2 C2 1.305(7)
O2 H2 0.8200
C3 C2 1.290(9)
C3 P1 1.740(5)
C3 H3 0.9300
C12 C13 1.365(7)
C12 C11 1.384(7)
C12 H12 0.9300
C13 C14 1.501(7)
C10 C11 1.497(7)
C10 H10A 0.9600
C10 H10B 0.9600
C10 H10C 0.9600
C23 C22 1.367(8)
C23 C24 1.499(8)
C18 C17 1.361(9)
C18 C19 1.501(8)
C22 C21 1.384(8)
C22 H22 0.9300
C21 C20 1.491(8)
C14 H14A 0.9600
C14 H14B 0.9600
C14 H14C 0.9600
C16 C17 1.392(9)
C16 C15 1.482(8)
C20 H20A 0.9600
C20 H20B 0.9600
C20 H20C 0.9600
B H 1.10(5)
C19 H19A 0.9600
C19 H19B 0.9600
C19 H19C 0.9600
C17 H17 0.9300
C15 H15A 0.9600
C15 H15B 0.9600
C15 H15C 0.9600
C24 H24A 0.9600
C24 H24B 0.9600
C24 H24C 0.9600
C50 C52 1.3900
C50 C54 1.3900
C50 H50 0.9300
C52 C55 1.3900
C52 H52 0.9300
C55 C51 1.3900
C55 H55 0.9300
C51 C53 1.3900
C51 H51 0.9300
C53 C54 1.3900
C53 H53 0.9300
C54 H54 0.9300
O3 P1 1.552(9)
P1 O4 1.481(5)
P1 H1 1.36(5)

loop_
_smtbx_masks_void_nr
_smtbx_masks_void_average_x
_smtbx_masks_void_average_y
_smtbx_masks_void_average_z
_smtbx_masks_void_volume
_smtbx_masks_void_count_electrons
1 0.500 0.000 0.500 381.9 70.0
2 0.500 0.500 1.000 381.9 70.0
